data_7243748
loop_
_publ_author_name
'Ying, Jun'
'Jin, Liang'
'Yu, Hai-Yan'
'Tian, Ai-Xiang'
'Wang, Xiu-Li'

_publ_section_title
;
 A series of polyoxometalate-based hybrid complexes constructed by a
 tripodal ligand containing mixed N/O donors
;
_journal_issue 44
_journal_name_full CrystEngComm
_journal_page_first 7846
_journal_page_last 7854
_journal_paper_doi 10.1039/D1CE01195B
_journal_volume 23
_journal_year 2021
_chemical_formula_moiety 'C13 H12 Mo4 N4 O17 Zn'
_chemical_formula_sum 'C13 H12 Mo4 N4 O17 Zn'
_chemical_formula_weight 945.40
_space_group_crystal_system triclinic
_space_group_IT_number 2
_space_group_name_Hall '-P 1'
_space_group_name_H-M_alt 'P -1'
_atom_sites_solution_hydrogens mixed
_atom_sites_solution_primary dual
_audit_block_doi 10.5517/ccdc.csd.cc26rrnd
_audit_creation_date 2020-12-07
_audit_creation_method
;
Olex2 1.3-alpha
(compiled 2019.10.31 svn.r3677 for OlexSys, GUI svn.r5972)
;
_audit_update_record
;
2020-12-07 deposited with the CCDC.	2021-10-15 downloaded from the CCDC.
;
_cell_angle_alpha 83.4150(10)
_cell_angle_beta 68.1790(10)
_cell_angle_gamma 73.8600(10)
_cell_formula_units_Z 2
_cell_length_a 9.6183(3)
_cell_length_b 11.1742(4)
_cell_length_c 12.2597(4)
_cell_measurement_reflns_used 4091
_cell_measurement_temperature 296.15
_cell_measurement_theta_max 28.39
_cell_measurement_theta_min 2.36
_cell_volume 1174.92(7)
_computing_cell_refinement 'SAINT V8.18C (?, 2016)'
_computing_data_reduction 'SAINT V8.18C (?, 2016)'
_computing_molecular_graphics 'Olex2 1.3-alpha (Dolomanov et al., 2009)'
_computing_publication_material 'Olex2 1.3-alpha (Dolomanov et al., 2009)'
_computing_structure_refinement 'SHELXL 2018/3 (Sheldrick, 2015)'
_computing_structure_solution 'SHELXT 2014/5 (Sheldrick, 2014)'
_diffrn_ambient_temperature 296.15
_diffrn_measured_fraction_theta_full 1.000
_diffrn_measured_fraction_theta_max 0.993
_diffrn_measurement_device_type 'CCD area detector'
_diffrn_measurement_method 'phi and omega scans'
_diffrn_radiation_monochromator graphite
_diffrn_radiation_type MoK\a
_diffrn_radiation_wavelength 0.71073
_diffrn_reflns_av_R_equivalents 0.0183
_diffrn_reflns_av_unetI/netI 0.0364
_diffrn_reflns_Laue_measured_fraction_full 1.000
_diffrn_reflns_Laue_measured_fraction_max 0.993
_diffrn_reflns_limit_h_max 12
_diffrn_reflns_limit_h_min -12
_diffrn_reflns_limit_k_max 11
_diffrn_reflns_limit_k_min -14
_diffrn_reflns_limit_l_max 10
_diffrn_reflns_limit_l_min -16
_diffrn_reflns_number 8765
_diffrn_reflns_point_group_measured_fraction_full 1.000
_diffrn_reflns_point_group_measured_fraction_max 0.993
_diffrn_reflns_theta_full 25.242
_diffrn_reflns_theta_max 28.397
_diffrn_reflns_theta_min 1.789
_diffrn_source_current 30.0
_diffrn_source_power 1.2
_diffrn_source_voltage 40.0
_exptl_absorpt_coefficient_mu 3.174
_exptl_absorpt_correction_T_max 0.7457
_exptl_absorpt_correction_T_min 0.5884
_exptl_absorpt_correction_type multi-scan
_exptl_absorpt_process_details
;
SADABS-2008/1 (Bruker,2008) was used for absorption correction.
wR2(int) was 0.0733 before and 0.0270 after correction.
The Ratio of minimum to maximum transmission is 0.7891.
The \l/2 correction factor is 0.0015.
;
_exptl_crystal_colour yellow
_exptl_crystal_density_diffrn 2.672
_exptl_crystal_description block
_exptl_crystal_F_000 904
_exptl_crystal_size_max 0.19
_exptl_crystal_size_mid 0.17
_exptl_crystal_size_min 0.15
_refine_diff_density_max 0.633
_refine_diff_density_min -0.660
_refine_diff_density_rms 0.126
_refine_ls_extinction_method none
_refine_ls_goodness_of_fit_ref 1.049
_refine_ls_hydrogen_treatment constr
_refine_ls_matrix_type full
_refine_ls_number_parameters 354
_refine_ls_number_reflns 5854
_refine_ls_number_restraints 1
_refine_ls_restrained_S_all 10.747
_refine_ls_R_factor_all 0.0334
_refine_ls_R_factor_gt 0.0257
_refine_ls_shift/su_max 0.001
_refine_ls_shift/su_mean 0.000
_refine_ls_structure_factor_coef Fsqd
_refine_ls_weighting_details 'w=1/[\s^2^(Fo^2^)+(0.0197P)^2^+1.4576P] where P=(Fo^2^+2Fc^2^)/3'
_refine_ls_weighting_scheme calc
_refine_ls_wR_factor_gt 0.0560
_refine_ls_wR_factor_ref 0.0587
_reflns_Friedel_coverage 0.000
_reflns_number_gt 5050
_reflns_number_total 5854
_reflns_threshold_expression 'I > 2\s(I)'
_cod_data_source_file d1ce01195b2.cif
_cod_data_source_block 2_CCDC3
_cod_depositor_comments 'Adding full bibliography for 7243745--7243750.cif.'
_cod_database_code 7243748
_shelx_shelxl_version_number 2018/3
_shelx_space_group_comment
;
The symmetry employed for this shelxl refinement is uniquely defined
by the following loop, which should always be used as a source of
symmetry information in preference to the above space-group names.
They are only intended as comments.
;
_olex2_refinement_description
;
1. Fixed Uiso
 At 1.2 times of:
  All C(H) groups
 At 1.5 times of:
  All O(H) groups, All O(H,H) groups
2. Restrained distances
 O17-O4
 3.5 with sigma of 0.01
3.a Rotating group:
 O15(H15), O14(H14A,H14B)
3.b Aromatic/amide H refined with riding coordinates:
 C6(H6), C12(H12), C9(H9), C5(H5), C1(H1), C11(H11), C13(H13), C2(H2), C3(H3)
;
_olex2_submission_special_instructions 'No special instructions were received'

loop_
_space_group_symop_operation_xyz
'x, y, z'
'-x, -y, -z'

loop_
_atom_site_label
_atom_site_type_symbol
_atom_site_fract_x
_atom_site_fract_y
_atom_site_fract_z
_atom_site_U_iso_or_equiv
_atom_site_adp_type
_atom_site_occupancy
_atom_site_site_symmetry_order
_atom_site_calc_flag
_atom_site_refinement_flags_posn
_atom_site_refinement_flags_adp
_atom_site_refinement_flags_occupancy
_atom_site_disorder_assembly
_atom_site_disorder_group
Mo01 Mo 0.23390(3) 0.98022(2) 0.32142(2) 0.01042(6) Uani 1 1 d . . . . .
Mo02 Mo 0.49272(3) 0.90987(2) -0.10266(2) 0.01056(6) Uani 1 1 d . . . . .
Mo03 Mo 0.55328(3) 0.77318(3) 0.20049(2) 0.01340(7) Uani 1 1 d . . . . .
Mo04 Mo 0.81297(3) 0.83876(3) -0.04373(2) 0.01224(6) Uani 1 1 d . . . . .
Zn1 Zn 0.19840(5) 0.97638(4) 0.62943(4) 0.01688(9) Uani 1 1 d . . . . .
O6 O 0.5547(3) 0.8783(2) 0.03211(19) 0.0130(4) Uani 1 1 d . . . . .
O4 O 0.7341(3) 0.9213(2) -0.16343(19) 0.0138(5) Uani 1 1 d D . . . .
O13 O 0.2620(3) 0.9340(2) 0.4527(2) 0.0171(5) Uani 1 1 d . . . . .
O1 O 0.5193(3) 1.0150(2) -0.23949(19) 0.0132(4) Uani 1 1 d . . . . .
O8 O 0.7574(3) 0.8028(2) 0.1239(2) 0.0162(5) Uani 1 1 d . . . . .
O11 O 0.3254(3) 0.8309(2) 0.2426(2) 0.0137(5) Uani 1 1 d . . . . .
O3 O 0.2920(3) 0.9554(2) -0.0334(2) 0.0166(5) Uani 1 1 d . . . . .
O12 O 0.0408(3) 0.9921(2) 0.3521(2) 0.0188(5) Uani 1 1 d . . . . .
O16 O 0.1843(3) 0.1652(2) 0.5610(2) 0.0253(6) Uani 1 1 d . . . . .
O7 O 0.9862(3) 0.8740(2) -0.0716(2) 0.0223(5) Uani 1 1 d . . . . .
O15 O 0.1200(3) 1.0510(2) 0.7925(2) 0.0223(5) Uani 1 1 d . . . . .
H15 H 0.096572 0.995208 0.846123 0.034 Uiso 1 1 d R U . . .
O5 O 0.8627(3) 0.6911(2) -0.0907(2) 0.0256(6) Uani 1 1 d . . . . .
O10 O 0.5582(3) 0.7390(2) 0.3379(2) 0.0256(6) Uani 1 1 d . . . . .
O14 O 0.4316(3) 0.9449(3) 0.6051(2) 0.0320(7) Uani 1 1 d . . . . .
H14A H 0.472621 0.969367 0.645868 0.048 Uiso 1 1 d R U . . .
H14B H 0.451591 0.908234 0.554704 0.048 Uiso 1 1 d R U . . .
O9 O 0.5746(3) 0.6344(2) 0.1453(2) 0.0263(6) Uani 1 1 d . . . . .
O2 O 0.5258(3) 0.7659(2) -0.1534(2) 0.0208(5) Uani 1 1 d . . . . .
N3 N 0.2122(4) 0.5820(3) 0.2016(3) 0.0193(6) Uani 1 1 d . . . . .
N2 N 0.2328(4) 0.6101(3) 0.5853(3) 0.0192(6) Uani 1 1 d . . . . .
N1 N 0.2159(4) 0.7853(3) 0.6620(3) 0.0208(6) Uani 1 1 d . . . . .
C8 C 0.1947(4) 0.2135(3) 0.4634(3) 0.0150(6) Uani 1 1 d . . . . .
C10 C 0.2097(4) 0.5249(3) 0.3127(3) 0.0172(7) Uani 1 1 d . . . . .
C6 C 0.2237(4) 0.5923(3) 0.3948(3) 0.0192(7) Uani 1 1 d . . . . .
H6 H 0.234973 0.673106 0.377912 0.023 Uiso 1 1 calc R U . . .
N4 N 0.1671(5) 0.7172(3) 0.0704(3) 0.0360(9) Uani 1 1 d . . . . .
C7 C 0.2013(4) 0.3478(3) 0.4424(3) 0.0148(6) Uani 1 1 d . . . . .
C12 C 0.1378(5) 0.6988(3) 0.1845(4) 0.0264(8) Uani 1 1 d . . . . .
H12 H 0.076081 0.757161 0.242814 0.032 Uiso 1 1 calc R U . . .
C9 C 0.1978(4) 0.4035(3) 0.3357(3) 0.0168(7) Uani 1 1 d . . . . .
H9 H 0.187478 0.359503 0.280353 0.020 Uiso 1 1 calc R U . . .
C5 C 0.2106(4) 0.4141(3) 0.5282(3) 0.0174(7) Uani 1 1 d . . . . .
H5 H 0.210098 0.377394 0.600288 0.021 Uiso 1 1 calc R U . . .
C1 C 0.1636(4) 0.7330(3) 0.5995(3) 0.0207(7) Uani 1 1 d . . . . .
H1 H 0.088147 0.775635 0.568844 0.025 Uiso 1 1 calc R U . . .
C4 C 0.2205(4) 0.5364(3) 0.5027(3) 0.0169(7) Uani 1 1 d . . . . .
C11 C 0.2904(5) 0.5239(4) 0.0940(3) 0.0291(9) Uani 1 1 d . . . . .
H11 H 0.350953 0.442351 0.080590 0.035 Uiso 1 1 calc R U . . .
C13 C 0.2616(6) 0.6086(4) 0.0127(4) 0.0387(11) Uani 1 1 d . . . . .
H13 H 0.298775 0.596261 -0.067928 0.046 Uiso 1 1 calc R U . . .
C2 C 0.3242(5) 0.6903(3) 0.6898(3) 0.0273(9) Uani 1 1 d . . . . .
H2 H 0.381418 0.699336 0.733609 0.033 Uiso 1 1 calc R U . . .
C3 C 0.3354(5) 0.5818(3) 0.6441(4) 0.0289(9) Uani 1 1 d . . . . .
H3 H 0.399389 0.504038 0.650991 0.035 Uiso 1 1 calc R U . . .
O17 O 0.1995(3) 0.1632(2) 0.3730(2) 0.0180(5) Uani 1 1 d D . . . .

loop_
_atom_site_aniso_label
_atom_site_aniso_U_11
_atom_site_aniso_U_22
_atom_site_aniso_U_33
_atom_site_aniso_U_23
_atom_site_aniso_U_13
_atom_site_aniso_U_12
Mo01 0.01296(13) 0.01071(13) 0.00881(12) 0.00059(10) -0.00400(10) -0.00504(10)
Mo02 0.01361(13) 0.01078(13) 0.00972(12) 0.00131(10) -0.00582(11) -0.00518(10)
Mo03 0.01539(14) 0.01112(13) 0.01312(13) 0.00274(10) -0.00529(11) -0.00337(10)
Mo04 0.01257(14) 0.01352(13) 0.01128(13) 0.00193(10) -0.00569(11) -0.00316(10)
Zn1 0.0211(2) 0.01607(19) 0.0170(2) -0.00205(15) -0.00881(17) -0.00671(16)
O6 0.0142(11) 0.0152(11) 0.0106(10) 0.0027(9) -0.0055(9) -0.0051(9)
O4 0.0151(11) 0.0167(11) 0.0109(11) 0.0038(9) -0.0062(9) -0.0054(9)
O13 0.0238(13) 0.0161(11) 0.0119(11) 0.0002(9) -0.0062(10) -0.0063(10)
O1 0.0163(12) 0.0164(11) 0.0103(10) 0.0025(9) -0.0078(9) -0.0063(9)
O8 0.0169(12) 0.0193(12) 0.0150(11) 0.0045(9) -0.0089(10) -0.0060(10)
O11 0.0137(11) 0.0141(11) 0.0149(11) -0.0003(9) -0.0054(9) -0.0057(9)
O3 0.0164(12) 0.0177(12) 0.0172(12) -0.0002(9) -0.0062(10) -0.0065(10)
O12 0.0159(12) 0.0208(12) 0.0214(13) -0.0022(10) -0.0064(10) -0.0070(10)
O16 0.0504(18) 0.0146(12) 0.0163(12) 0.0025(10) -0.0141(13) -0.0145(12)
O7 0.0173(13) 0.0257(13) 0.0240(13) 0.0047(11) -0.0072(11) -0.0079(10)
O15 0.0338(15) 0.0219(13) 0.0168(12) 0.0044(10) -0.0116(12) -0.0139(11)
O5 0.0314(15) 0.0165(12) 0.0275(14) -0.0024(11) -0.0107(12) -0.0028(11)
O10 0.0279(15) 0.0286(14) 0.0203(13) 0.0062(11) -0.0116(12) -0.0054(11)
O14 0.0340(16) 0.0510(19) 0.0239(15) -0.0043(13) -0.0171(13) -0.0198(14)
O9 0.0304(15) 0.0150(12) 0.0304(15) -0.0035(11) -0.0067(12) -0.0053(11)
O2 0.0243(14) 0.0163(12) 0.0226(13) -0.0018(10) -0.0077(11) -0.0067(10)
N3 0.0283(17) 0.0159(14) 0.0173(15) 0.0054(12) -0.0116(13) -0.0086(12)
N2 0.0285(17) 0.0120(13) 0.0208(15) -0.0005(11) -0.0119(13) -0.0066(12)
N1 0.0260(17) 0.0189(15) 0.0212(15) -0.0022(12) -0.0094(13) -0.0095(13)
C8 0.0179(17) 0.0162(16) 0.0144(15) -0.0004(13) -0.0068(13) -0.0084(13)
C10 0.0210(17) 0.0146(16) 0.0170(16) 0.0022(13) -0.0088(14) -0.0041(13)
C6 0.0269(19) 0.0105(15) 0.0228(18) 0.0022(13) -0.0103(15) -0.0080(14)
N4 0.048(2) 0.0332(19) 0.035(2) 0.0130(16) -0.0242(19) -0.0150(17)
C7 0.0183(17) 0.0099(15) 0.0166(16) -0.0010(12) -0.0061(14) -0.0040(12)
C12 0.033(2) 0.0181(18) 0.032(2) 0.0060(16) -0.0183(19) -0.0060(16)
C9 0.0218(18) 0.0135(16) 0.0182(17) -0.0006(13) -0.0083(14) -0.0076(13)
C5 0.0226(18) 0.0150(16) 0.0157(16) 0.0017(13) -0.0080(14) -0.0056(13)
C1 0.0218(18) 0.0147(16) 0.030(2) -0.0024(14) -0.0125(16) -0.0052(14)
C4 0.0203(18) 0.0119(15) 0.0212(17) -0.0015(13) -0.0097(15) -0.0046(13)
C11 0.040(2) 0.025(2) 0.0195(19) 0.0003(15) -0.0081(18) -0.0080(17)
C13 0.053(3) 0.046(3) 0.0173(19) 0.0065(18) -0.010(2) -0.019(2)
C2 0.043(2) 0.0236(19) 0.028(2) 0.0037(16) -0.0242(19) -0.0131(17)
C3 0.043(2) 0.0178(18) 0.035(2) 0.0064(16) -0.027(2) -0.0068(17)
O17 0.0328(15) 0.0109(11) 0.0142(11) -0.0008(9) -0.0107(11) -0.0082(10)

loop_
_atom_type_symbol
_atom_type_description
_atom_type_scat_dispersion_real
_atom_type_scat_dispersion_imag
_atom_type_scat_source
C C 0.0033 0.0016 'International Tables Vol C Tables 4.2.6.8 and 6.1.1.4'
H H 0.0000 0.0000 'International Tables Vol C Tables 4.2.6.8 and 6.1.1.4'
Mo Mo -1.6832 0.6857 'International Tables Vol C Tables 4.2.6.8 and 6.1.1.4'
N N 0.0061 0.0033 'International Tables Vol C Tables 4.2.6.8 and 6.1.1.4'
O O 0.0106 0.0060 'International Tables Vol C Tables 4.2.6.8 and 6.1.1.4'
Zn Zn 0.2839 1.4301 'International Tables Vol C Tables 4.2.6.8 and 6.1.1.4'

loop_
_geom_angle_atom_site_label_1
_geom_angle_atom_site_label_2
_geom_angle_atom_site_label_3
_geom_angle
_geom_angle_site_symmetry_1
_geom_angle_site_symmetry_3
_geom_angle_publ_flag
O4 Mo01 O1 70.99(8) 2_675 2_675 ?
O4 Mo01 O17 77.72(9) 2_675 1_565 ?
O13 Mo01 O4 155.17(10) . 2_675 ?
O13 Mo01 O1 89.26(10) . 2_675 ?
O13 Mo01 O11 99.54(10) . . ?
O13 Mo01 O17 85.60(10) . 1_565 ?
O11 Mo01 O4 90.92(9) . 2_675 ?
O11 Mo01 O1 77.51(9) . 2_675 ?
O11 Mo01 O17 160.77(10) . 1_565 ?
O12 Mo01 O4 95.01(10) . 2_675 ?
O12 Mo01 O13 104.80(11) . . ?
O12 Mo01 O1 165.84(10) . 2_675 ?
O12 Mo01 O11 101.27(10) . . ?
O12 Mo01 O17 95.20(10) . 1_565 ?
O17 Mo01 O1 84.09(9) 1_565 2_675 ?
O6 Mo02 O6 76.84(9) . 2_675 ?
O6 Mo02 O4 73.22(9) . . ?
O4 Mo02 O6 81.61(8) . 2_675 ?
O1 Mo02 O6 74.57(8) . 2_675 ?
O1 Mo02 O6 139.38(9) . . ?
O1 Mo02 O4 74.57(9) . . ?
O3 Mo02 O6 76.60(9) . 2_675 ?
O3 Mo02 O6 100.15(10) . . ?
O3 Mo02 O4 158.16(9) . . ?
O3 Mo02 O1 100.59(10) . . ?
O2 Mo02 O6 178.99(10) . 2_675 ?
O2 Mo02 O6 104.05(11) . . ?
O2 Mo02 O4 98.16(10) . . ?
O2 Mo02 O1 104.41(11) . . ?
O2 Mo02 O3 103.66(11) . . ?
O6 Mo03 O1 72.14(8) . 2_675 ?
O8 Mo03 O6 72.95(9) . . ?
O8 Mo03 O1 83.05(9) . 2_675 ?
O8 Mo03 O11 149.96(9) . . ?
O11 Mo03 O6 82.94(9) . . ?
O11 Mo03 O1 72.51(8) . 2_675 ?
O10 Mo03 O6 161.13(11) . . ?
O10 Mo03 O1 90.27(10) . 2_675 ?
O10 Mo03 O8 98.75(11) . . ?
O10 Mo03 O11 98.55(11) . . ?
O9 Mo03 O6 93.70(11) . . ?
O9 Mo03 O1 162.63(11) . 2_675 ?
O9 Mo03 O8 102.77(12) . . ?
O9 Mo03 O11 96.29(11) . . ?
O9 Mo03 O10 104.78(13) . . ?
O6 Mo04 O3 70.71(8) . 2_675 ?
O4 Mo04 O6 72.24(9) . . ?
O4 Mo04 O8 144.16(10) . . ?
O4 Mo04 O3 80.57(9) . 2_675 ?
O8 Mo04 O6 73.26(9) . . ?
O8 Mo04 O3 79.22(9) . 2_675 ?
O7 Mo04 O6 153.26(10) . . ?
O7 Mo04 O4 107.00(11) . . ?
O7 Mo04 O8 99.42(11) . . ?
O7 Mo04 O3 82.71(10) . 2_675 ?
O5 Mo04 O6 101.64(11) . . ?
O5 Mo04 O4 97.98(11) . . ?
O5 Mo04 O8 98.13(11) . . ?
O5 Mo04 O3 172.32(11) . 2_675 ?
O5 Mo04 O7 104.88(13) . . ?
O13 Zn1 O12 88.71(9) . 2_576 ?
O13 Zn1 O16 83.00(9) . 1_565 ?
O13 Zn1 N1 85.74(10) . . ?
O12 Zn1 O16 87.17(10) 2_576 1_565 ?
O15 Zn1 O13 169.21(10) . . ?
O15 Zn1 O12 87.35(10) . 2_576 ?
O15 Zn1 O16 86.77(10) . 1_565 ?
O15 Zn1 O14 94.69(11) . . ?
O15 Zn1 N1 104.32(11) . . ?
O14 Zn1 O13 89.20(10) . . ?
O14 Zn1 O12 177.90(10) . 2_576 ?
O14 Zn1 O16 92.44(11) . 1_565 ?
O14 Zn1 N1 89.55(12) . . ?
N1 Zn1 O12 90.44(11) . 2_576 ?
N1 Zn1 O16 168.54(10) . 1_565 ?
Mo02 O6 Mo02 103.16(9) . 2_675 ?
Mo02 O6 Mo03 150.49(12) . . ?
Mo02 O6 Mo04 104.25(10) . . ?
Mo03 O6 Mo02 97.83(8) . 2_675 ?
Mo04 O6 Mo02 96.57(8) . 2_675 ?
Mo04 O6 Mo03 93.57(8) . . ?
Mo01 O4 Mo02 104.48(9) 2_675 . ?
Mo04 O4 Mo01 149.89(13) . 2_675 ?
Mo04 O4 Mo02 105.61(10) . . ?
Mo01 O13 Zn1 146.38(14) . . ?
Mo01 O1 Mo03 90.50(8) 2_675 2_675 ?
Mo02 O1 Mo01 109.42(10) . 2_675 ?
Mo02 O1 Mo03 114.29(10) . 2_675 ?
Mo03 O8 Mo04 114.65(11) . . ?
Mo01 O11 Mo03 114.91(11) . . ?
Mo02 O3 Mo04 116.03(11) . 2_675 ?
Mo01 O12 Zn1 172.34(15) . 2_576 ?
C8 O16 Zn1 133.9(2) . 1_545 ?
Zn1 O15 H15 110.3 . . ?
Zn1 O14 H14A 129.2 . . ?
Zn1 O14 H14B 89.6 . . ?
H14A O14 H14B 141.3 . . ?
C12 N3 C10 126.0(3) . . ?
C12 N3 C11 108.8(3) . . ?
C11 N3 C10 125.2(3) . . ?
C1 N2 C4 123.0(3) . . ?
C1 N2 C3 106.8(3) . . ?
C3 N2 C4 128.8(3) . . ?
C1 N1 Zn1 115.0(2) . . ?
C1 N1 C2 105.2(3) . . ?
C2 N1 Zn1 132.6(2) . . ?
O16 C8 C7 119.4(3) . . ?
O16 C8 O17 127.6(3) . . ?
O17 C8 C7 112.9(3) . . ?
C6 C10 N3 118.9(3) . . ?
C9 C10 N3 120.0(3) . . ?
C9 C10 C6 121.1(3) . . ?
C10 C6 H6 120.7 . . ?
C10 C6 C4 118.6(3) . . ?
C4 C6 H6 120.7 . . ?
C12 N4 C13 108.7(3) . . ?
C9 C7 C8 118.3(3) . . ?
C9 C7 C5 121.1(3) . . ?
C5 C7 C8 120.7(3) . . ?
N3 C12 H12 125.8 . . ?
N4 C12 N3 108.3(4) . . ?
N4 C12 H12 125.8 . . ?
C10 C9 C7 119.3(3) . . ?
C10 C9 H9 120.4 . . ?
C7 C9 H9 120.4 . . ?
C7 C5 H5 121.0 . . ?
C4 C5 C7 118.1(3) . . ?
C4 C5 H5 121.0 . . ?
N2 C1 H1 124.1 . . ?
N1 C1 N2 111.8(3) . . ?
N1 C1 H1 124.1 . . ?
C6 C4 N2 116.7(3) . . ?
C5 C4 N2 121.5(3) . . ?
C5 C4 C6 121.8(3) . . ?
N3 C11 H11 126.8 . . ?
C13 C11 N3 106.5(4) . . ?
C13 C11 H11 126.8 . . ?
N4 C13 H13 126.1 . . ?
C11 C13 N4 107.7(4) . . ?
C11 C13 H13 126.1 . . ?
N1 C2 H2 124.9 . . ?
C3 C2 N1 110.2(3) . . ?
C3 C2 H2 124.9 . . ?
N2 C3 H3 127.0 . . ?
C2 C3 N2 105.9(3) . . ?
C2 C3 H3 127.0 . . ?
C8 O17 Mo01 136.0(2) . 1_545 ?

loop_
_geom_bond_atom_site_label_1
_geom_bond_atom_site_label_2
_geom_bond_distance
_geom_bond_site_symmetry_2
_geom_bond_publ_flag
Mo01 O4 2.077(2) 2_675 ?
Mo01 O13 1.728(2) . ?
Mo01 O1 2.221(2) 2_675 ?
Mo01 O11 1.848(2) . ?
Mo01 O12 1.722(2) . ?
Mo01 O17 2.111(2) 1_565 ?
Mo02 O6 2.477(2) 2_675 ?
Mo02 O6 1.922(2) . ?
Mo02 O4 2.196(2) . ?
Mo02 O1 1.912(2) . ?
Mo02 O3 1.744(2) . ?
Mo02 O2 1.696(2) . ?
Mo03 O6 2.252(2) . ?
Mo03 O1 2.327(2) 2_675 ?
Mo03 O8 1.940(2) . ?
Mo03 O11 1.984(2) . ?
Mo03 O10 1.699(2) . ?
Mo03 O9 1.693(2) . ?
Mo04 O6 2.235(2) . ?
Mo04 O4 1.925(2) . ?
Mo04 O8 1.945(2) . ?
Mo04 O3 2.388(2) 2_675 ?
Mo04 O7 1.720(2) . ?
Mo04 O5 1.690(2) . ?
Zn1 O13 2.093(2) . ?
Zn1 O12 2.156(2) 2_576 ?
Zn1 O16 2.166(2) 1_565 ?
Zn1 O15 2.043(2) . ?
Zn1 O14 2.081(3) . ?
Zn1 N1 2.098(3) . ?
O16 C8 1.236(4) . ?
O15 H15 0.8639 . ?
O14 H14A 0.8480 . ?
O14 H14B 0.7152 . ?
N3 C10 1.431(4) . ?
N3 C12 1.338(4) . ?
N3 C11 1.384(5) . ?
N2 C1 1.349(4) . ?
N2 C4 1.433(4) . ?
N2 C3 1.377(5) . ?
N1 C1 1.317(4) . ?
N1 C2 1.376(5) . ?
C8 C7 1.508(4) . ?
C8 O17 1.279(4) . ?
C10 C6 1.389(5) . ?
C10 C9 1.381(4) . ?
C6 H6 0.9300 . ?
C6 C4 1.389(5) . ?
N4 C12 1.324(5) . ?
N4 C13 1.380(6) . ?
C7 C9 1.392(5) . ?
C7 C5 1.395(5) . ?
C12 H12 0.9300 . ?
C9 H9 0.9300 . ?
C5 H5 0.9300 . ?
C5 C4 1.389(5) . ?
C1 H1 0.9300 . ?
C11 H11 0.9300 . ?
C11 C13 1.346(6) . ?
C13 H13 0.9300 . ?
C2 H2 0.9300 . ?
C2 C3 1.354(5) . ?
C3 H3 0.9300 . ?

loop_
_geom_torsion_atom_site_label_1
_geom_torsion_atom_site_label_2
_geom_torsion_atom_site_label_3
_geom_torsion_atom_site_label_4
_geom_torsion
_geom_torsion_site_symmetry_1
_geom_torsion_site_symmetry_2
_geom_torsion_site_symmetry_3
_geom_torsion_site_symmetry_4
_geom_torsion_publ_flag
Zn1 O16 C8 C7 -171.3(2) 1_545 . . . ?
Zn1 O16 C8 O17 9.5(6) 1_545 . . . ?
Zn1 N1 C1 N2 153.9(2) . . . . ?
Zn1 N1 C2 C3 -147.8(3) . . . . ?
O6 Mo02 O3 Mo04 76.15(12) . . . 2_675 ?
O6 Mo02 O3 Mo04 2.44(9) 2_675 . . 2_675 ?
O4 Mo01 O13 Zn1 82.6(4) 2_675 . . . ?
O4 Mo01 O11 Mo03 89.25(12) 2_675 . . . ?
O4 Mo02 O3 Mo04 6.1(3) . . . 2_675 ?
O13 Mo01 O11 Mo03 -68.13(13) . . . . ?
O1 Mo01 O13 Zn1 119.1(2) 2_675 . . . ?
O1 Mo01 O11 Mo03 18.96(10) 2_675 . . . ?
O1 Mo02 O3 Mo04 -68.73(12) . . . 2_675 ?
O11 Mo01 O13 Zn1 -163.7(2) . . . . ?
O12 Mo01 O13 Zn1 -59.3(3) . . . . ?
O12 Mo01 O11 Mo03 -175.45(12) . . . . ?
O16 C8 C7 C9 -173.8(3) . . . . ?
O16 C8 C7 C5 6.1(5) . . . . ?
O16 C8 O17 Mo01 -13.6(6) . . . 1_545 ?
O2 Mo02 O3 Mo04 -176.56(12) . . . 2_675 ?
N3 C10 C6 C4 179.7(3) . . . . ?
N3 C10 C9 C7 177.6(3) . . . . ?
N3 C11 C13 N4 0.1(5) . . . . ?
N1 C2 C3 N2 0.6(5) . . . . ?
C8 C7 C9 C10 -177.5(3) . . . . ?
C8 C7 C5 C4 178.3(3) . . . . ?
C10 N3 C12 N4 -179.5(3) . . . . ?
C10 N3 C11 C13 179.2(3) . . . . ?
C10 C6 C4 N2 -179.0(3) . . . . ?
C10 C6 C4 C5 2.9(5) . . . . ?
C6 C10 C9 C7 -0.6(5) . . . . ?
C7 C8 O17 Mo01 167.1(2) . . . 1_545 ?
C7 C5 C4 N2 -179.0(3) . . . . ?
C7 C5 C4 C6 -1.0(5) . . . . ?
C12 N3 C10 C6 -43.4(5) . . . . ?
C12 N3 C10 C9 138.4(4) . . . . ?
C12 N3 C11 C13 0.3(5) . . . . ?
C12 N4 C13 C11 -0.5(5) . . . . ?
C9 C10 C6 C4 -2.1(5) . . . . ?
C9 C7 C5 C4 -1.7(5) . . . . ?
C5 C7 C9 C10 2.5(5) . . . . ?
C1 N2 C4 C6 38.7(5) . . . . ?
C1 N2 C4 C5 -143.1(4) . . . . ?
C1 N2 C3 C2 -0.8(4) . . . . ?
C1 N1 C2 C3 -0.3(5) . . . . ?
C4 N2 C1 N1 -167.3(3) . . . . ?
C4 N2 C3 C2 166.2(4) . . . . ?
C11 N3 C10 C6 137.9(4) . . . . ?
C11 N3 C10 C9 -40.3(5) . . . . ?
C11 N3 C12 N4 -0.6(4) . . . . ?
C13 N4 C12 N3 0.7(5) . . . . ?
C2 N1 C1 N2 -0.3(4) . . . . ?
C3 N2 C1 N1 0.7(4) . . . . ?
C3 N2 C4 C6 -126.4(4) . . . . ?
C3 N2 C4 C5 51.7(5) . . . . ?
O17 Mo01 O13 Zn1 35.0(2) 1_565 . . . ?
O17 Mo01 O11 Mo03 36.1(3) 1_565 . . . ?
O17 C8 C7 C9 5.5(5) . . . . ?
O17 C8 C7 C5 -174.5(3) . . . . ?

loop_
_smtbx_masks_void_nr
_smtbx_masks_void_average_x
_smtbx_masks_void_average_y
_smtbx_masks_void_average_z
_smtbx_masks_void_volume
_smtbx_masks_void_count_electrons
_smtbx_masks_void_content
1 0.000 0.500 1.000 46.0 9.3 ?
